data_7053754
loop_
_publ_author_name
'Imai, Yoshitane'
'Kawano, Kenta'
'Nakano, Yoko'
'Kawaguchi, Kakuhiro'
'Harada, Takunori'
'Sato, Tomohiro'
'Fujiki, Michiya'
'Kuroda, Reiko'
'Matsubara, Yoshio'

_publ_section_title
;
 Control of circularly polarized luminescence (CPL) properties by
 supramolecular complexation
;
_journal_issue 7
_journal_name_full 'New Journal of Chemistry'
_journal_page_first 1110
_journal_paper_doi 10.1039/b806586c
_journal_volume 32
_journal_year 2008
_chemical_absolute_configuration uk
_chemical_formula_sum 'C30 H29 N2 O2.5'
_chemical_formula_weight 457.55
_chemical_name_systematic
;
?
;
_space_group_IT_number 18
_symmetry_cell_setting orthorhombic
_symmetry_space_group_name_Hall 'P 2 2ab'
_symmetry_space_group_name_H-M 'P 21 21 2'
_atom_sites_solution_hydrogens geom
_atom_sites_solution_primary direct
_atom_sites_solution_secondary difmap
_audit_creation_method SHELXL-97
_cell_angle_alpha 90.00
_cell_angle_beta 90.00
_cell_angle_gamma 90.00
_cell_formula_units_Z 4
_cell_length_a 16.2996(18)
_cell_length_b 24.900(3)
_cell_length_c 5.7470(7)
_cell_measurement_reflns_used 3404
_cell_measurement_temperature 100(2)
_cell_measurement_theta_max 27.87
_cell_measurement_theta_min 1.49
_cell_volume 2332.5(5)
_computing_cell_refinement 'Bruker SAINT'
_computing_data_collection 'Bruker SMART'
_computing_data_reduction 'Bruker SAINT'
_computing_structure_refinement 'SHELXL-97 (Sheldrick, 1997)'
_computing_structure_solution 'SHELXS-97 (Sheldrick, 1997)'
_diffrn_ambient_temperature 100(2)
_diffrn_measured_fraction_theta_full 0.981
_diffrn_measured_fraction_theta_max 0.981
_diffrn_measurement_device_type 'CCD area detector'
_diffrn_measurement_method '\w scans'
_diffrn_radiation_monochromator graphite
_diffrn_radiation_source 'fine-focus sealed tube'
_diffrn_radiation_type MoK\a
_diffrn_radiation_wavelength 0.71073
_diffrn_reflns_av_R_equivalents 0.1124
_diffrn_reflns_av_sigmaI/netI 0.1066
_diffrn_reflns_limit_h_max 21
_diffrn_reflns_limit_h_min -17
_diffrn_reflns_limit_k_max 32
_diffrn_reflns_limit_k_min -31
_diffrn_reflns_limit_l_max 7
_diffrn_reflns_limit_l_min -5
_diffrn_reflns_number 14524
_diffrn_reflns_theta_full 27.87
_diffrn_reflns_theta_max 27.87
_diffrn_reflns_theta_min 1.49
_exptl_absorpt_coefficient_mu 0.083
_exptl_absorpt_correction_T_max 0.9959
_exptl_absorpt_correction_T_min 0.9519
_exptl_absorpt_correction_type empirical
_exptl_absorpt_process_details 'Bruker SADABS'
_exptl_crystal_colour colorless
_exptl_crystal_density_diffrn 1.303
_exptl_crystal_density_method 'not measured'
_exptl_crystal_description needle
_exptl_crystal_F_000 972
_exptl_crystal_size_max 0.60
_exptl_crystal_size_mid 0.05
_exptl_crystal_size_min 0.05
_refine_diff_density_max 0.271
_refine_diff_density_min -0.241
_refine_diff_density_rms 0.063
_refine_ls_abs_structure_details 'Flack H D (1983), Acta Cryst. A39, 876-881'
_refine_ls_abs_structure_Flack -10(10)
_refine_ls_extinction_method none
_refine_ls_goodness_of_fit_ref 1.056
_refine_ls_hydrogen_treatment mixed
_refine_ls_matrix_type full
_refine_ls_number_parameters 325
_refine_ls_number_reflns 3150
_refine_ls_number_restraints 0
_refine_ls_restrained_S_all 1.056
_refine_ls_R_factor_all 0.1043
_refine_ls_R_factor_gt 0.0639
_refine_ls_shift/su_max 0.000
_refine_ls_shift/su_mean 0.000
_refine_ls_structure_factor_coef Fsqd
_refine_ls_weighting_details 'calc w=1/[\s^2^(Fo^2^)+(0.0321P)^2^+0.0000P] where P=(Fo^2^+2Fc^2^)/3'
_refine_ls_weighting_scheme calc
_refine_ls_wR_factor_gt 0.0927
_refine_ls_wR_factor_ref 0.1029
_reflns_number_gt 2230
_reflns_number_total 3150
_reflns_threshold_expression >2sigma(I)
_cod_data_source_file b806586csup1.cif
_cod_data_source_block imai81
_cod_depositor_comments
;
The following automatic conversions were performed:

'_symmetry_cell_setting' value 'Orthorhombic' changed to
'orthorhombic' according to
/home/saulius/struct/CIF-dictionaries/cif_core.dic dictionary named
'cif_core.dic' version 2.4.2 from 2011-04-26.

Automatic conversion script
Id: cif_fix_values 1891 2012-01-12 08:04:46Z andrius 
;
_cod_original_sg_symbol_H-M P2(1)2(1)2
_cod_original_formula_sum 'C30 H29 N2 O2.50'
_cod_database_code 7053754

loop_
_symmetry_equiv_pos_as_xyz
'x, y, z'
'-x, -y, z'
'x+1/2, -y+1/2, -z'
'-x+1/2, y+1/2, -z'

loop_
_atom_site_label
_atom_site_type_symbol
_atom_site_fract_x
_atom_site_fract_y
_atom_site_fract_z
_atom_site_U_iso_or_equiv
_atom_site_adp_type
_atom_site_occupancy
_atom_site_symmetry_multiplicity
_atom_site_calc_flag
_atom_site_refinement_flags
C1 C 0.42043(19) 0.20582(14) 0.2796(6) 0.0151(8) Uani 1 1 d .
H1 H 0.4300 0.1866 0.1395 0.018 Uiso 1 1 calc R
C2 C 0.36728(19) 0.18553(13) 0.4412(7) 0.0136(8) Uani 1 1 d .
C3 C 0.35094(19) 0.21486(14) 0.6491(6) 0.0143(8) Uani 1 1 d .
H3 H 0.3135 0.2007 0.7601 0.017 Uiso 1 1 calc R
C4 C 0.38804(19) 0.26261(14) 0.6905(6) 0.0151(8) Uani 1 1 d .
H4 H 0.3751 0.2819 0.8285 0.018 Uiso 1 1 calc R
C5 C 0.5888(2) 0.40180(14) 0.4670(7) 0.0159(8) Uani 1 1 d .
H5 H 0.5782 0.4209 0.6070 0.019 Uiso 1 1 calc R
C6 C 0.6440(2) 0.42164(15) 0.3117(7) 0.0193(9) Uani 1 1 d .
H6 H 0.6713 0.4546 0.3429 0.023 Uiso 1 1 calc R
C7 C 0.6608(2) 0.39324(14) 0.1032(7) 0.0190(9) Uani 1 1 d .
H7 H 0.6997 0.4072 -0.0040 0.023 Uiso 1 1 calc R
C8 C 0.62208(19) 0.34633(13) 0.0551(7) 0.0164(8) Uani 1 1 d .
H8 H 0.6345 0.3279 -0.0853 0.020 Uiso 1 1 calc R
C9 C 0.51966(19) 0.27662(14) 0.1647(6) 0.0135(8) Uani 1 1 d .
H9 H 0.5300 0.2580 0.0234 0.016 Uiso 1 1 calc R
C10 C 0.48855(19) 0.33189(14) 0.5783(6) 0.0139(8) Uani 1 1 d .
H10 H 0.4780 0.3505 0.7194 0.017 Uiso 1 1 calc R
C11 C 0.44585(19) 0.28437(14) 0.5316(6) 0.0131(8) Uani 1 1 d .
C12 C 0.46215(19) 0.25610(13) 0.3189(6) 0.0123(8) Uani 1 1 d .
C13 C 0.56298(19) 0.32409(14) 0.2114(6) 0.0130(8) Uani 1 1 d .
C14 C 0.54649(19) 0.35270(14) 0.4227(7) 0.0140(8) Uani 1 1 d .
C15 C 0.3262(2) 0.13196(13) 0.4027(6) 0.0140(8) Uani 1 1 d .
H15A H 0.3388 0.1197 0.2429 0.017 Uiso 1 1 calc R
H15B H 0.2661 0.1371 0.4130 0.017 Uiso 1 1 calc R
C16 C 0.35110(19) 0.08755(14) 0.5737(6) 0.0135(8) Uani 1 1 d .
O17 O 0.34886(13) 0.03967(10) 0.4990(4) 0.0162(6) Uani 1 1 d .
O18 O 0.36976(14) 0.10012(9) 0.7768(4) 0.0174(6) Uani 1 1 d .
C21 C 0.25124(19) 0.45579(14) 0.0358(7) 0.0133(8) Uani 1 1 d .
C22 C 0.2923(2) 0.43217(14) 0.2214(7) 0.0173(9) Uani 1 1 d .
H22 H 0.2621 0.4199 0.3524 0.021 Uiso 1 1 calc R
C23 C 0.3765(2) 0.42641(14) 0.2173(7) 0.0228(10) Uani 1 1 d .
H23 H 0.4038 0.4105 0.3461 0.027 Uiso 1 1 calc R
C24 C 0.4212(2) 0.44353(14) 0.0280(8) 0.0224(10) Uani 1 1 d .
H24 H 0.4791 0.4392 0.0255 0.027 Uiso 1 1 calc R
C25 C 0.3814(2) 0.46701(14) -0.1584(7) 0.0189(9) Uani 1 1 d .
H25 H 0.4122 0.4792 -0.2885 0.023 Uiso 1 1 calc R
C26 C 0.2961(2) 0.47296(13) -0.1568(7) 0.0174(9) Uani 1 1 d .
H26 H 0.2689 0.4886 -0.2862 0.021 Uiso 1 1 calc R
C27 C 0.15854(18) 0.45794(13) 0.0402(6) 0.0115(8) Uani 1 1 d .
H27 H 0.1412 0.4555 0.2067 0.014 Uiso 1 1 calc R
N28 N 0.12622(15) 0.50989(11) -0.0533(5) 0.0132(7) Uani 1 1 d .
H28A H 0.1385 0.5369 0.0475 0.020 Uiso 1 1 calc R
H28B H 0.0708 0.5076 -0.0705 0.020 Uiso 1 1 calc R
H28C H 0.1497 0.5168 -0.1938 0.020 Uiso 1 1 calc R
C29 C 0.13695(19) 0.35979(13) 0.0486(6) 0.0124(8) Uani 1 1 d .
C30 C 0.0959(2) 0.35065(13) 0.2553(7) 0.0154(9) Uani 1 1 d .
H30 H 0.0525 0.3739 0.2999 0.019 Uiso 1 1 calc R
C31 C 0.1170(2) 0.30809(14) 0.3986(7) 0.0178(9) Uani 1 1 d .
H31 H 0.0888 0.3027 0.5414 0.021 Uiso 1 1 calc R
C32 C 0.1795(2) 0.27347(15) 0.3329(7) 0.0186(9) Uani 1 1 d .
H32 H 0.1944 0.2442 0.4304 0.022 Uiso 1 1 calc R
C33 C 0.2199(2) 0.28188(15) 0.1237(7) 0.0189(9) Uani 1 1 d .
H33 H 0.2623 0.2580 0.0769 0.023 Uiso 1 1 calc R
C34 C 0.19906(19) 0.32485(14) -0.0176(7) 0.0150(8) Uani 1 1 d .
H34 H 0.2273 0.3304 -0.1601 0.018 Uiso 1 1 calc R
C35 C 0.11841(19) 0.41046(13) -0.0901(6) 0.0125(8) Uani 1 1 d .
H35 H 0.1451 0.4071 -0.2461 0.015 Uiso 1 1 calc R
N36 N 0.03021(17) 0.42179(13) -0.1259(6) 0.0149(7) Uani 1 1 d .
O41 O 0.0000 0.5000 0.3160(7) 0.0276(11) Uani 1 2 d S
H36A H 0.014(2) 0.3991(14) -0.244(7) 0.032(12) Uiso 1 1 d .
H36B H -0.001(2) 0.4137(15) 0.002(7) 0.036(13) Uiso 1 1 d .
H41A H -0.040(2) 0.4856(18) 0.405(8) 0.064(17) Uiso 1 1 d .

loop_
_atom_site_aniso_label
_atom_site_aniso_U_11
_atom_site_aniso_U_22
_atom_site_aniso_U_33
_atom_site_aniso_U_23
_atom_site_aniso_U_13
_atom_site_aniso_U_12
C1 0.0187(18) 0.019(2) 0.0075(19) 0.0009(17) -0.0002(17) 0.0037(15)
C2 0.0122(17) 0.0138(19) 0.015(2) 0.0061(17) -0.0072(17) 0.0043(14)
C3 0.0108(17) 0.020(2) 0.0123(19) 0.0046(18) 0.0000(16) 0.0034(15)
C4 0.0146(19) 0.020(2) 0.011(2) 0.0033(18) 0.0017(17) 0.0040(15)
C5 0.0188(18) 0.018(2) 0.0107(19) -0.0008(18) -0.0030(17) 0.0029(16)
C6 0.0184(19) 0.017(2) 0.022(2) 0.0001(19) -0.0041(18) -0.0003(16)
C7 0.0147(19) 0.023(2) 0.020(2) 0.0019(19) 0.0022(18) -0.0025(16)
C8 0.0185(18) 0.018(2) 0.0123(19) 0.0031(18) 0.0000(18) 0.0050(16)
C9 0.0174(18) 0.016(2) 0.0073(18) -0.0015(17) -0.0036(16) 0.0021(15)
C10 0.0156(18) 0.017(2) 0.0086(19) 0.0001(17) -0.0045(16) 0.0037(15)
C11 0.0115(16) 0.017(2) 0.0111(19) 0.0032(17) -0.0022(16) 0.0051(15)
C12 0.0138(18) 0.0093(19) 0.014(2) 0.0030(17) -0.0035(16) 0.0002(14)
C13 0.0147(18) 0.015(2) 0.0093(19) 0.0021(17) -0.0024(16) 0.0037(15)
C14 0.0137(17) 0.0125(19) 0.016(2) 0.0013(18) -0.0049(16) 0.0031(15)
C15 0.0164(18) 0.014(2) 0.0119(19) -0.0010(17) -0.0014(16) -0.0024(14)
C16 0.0087(17) 0.019(2) 0.0124(19) 0.0002(18) 0.0006(16) -0.0033(15)
O17 0.0200(13) 0.0163(14) 0.0123(14) 0.0005(12) -0.0019(12) 0.0002(11)
O18 0.0271(14) 0.0145(14) 0.0106(13) 0.0005(12) -0.0033(12) 0.0009(11)
C21 0.0112(16) 0.0124(19) 0.016(2) -0.0033(18) -0.0045(16) -0.0005(14)
C22 0.0215(19) 0.021(2) 0.010(2) 0.0018(17) 0.0023(18) 0.0015(17)
C23 0.021(2) 0.028(2) 0.019(2) -0.005(2) -0.0078(19) 0.0103(18)
C24 0.0101(17) 0.023(2) 0.034(3) -0.010(2) -0.0021(19) 0.0009(16)
C25 0.0172(19) 0.022(2) 0.017(2) -0.0042(19) 0.0006(18) -0.0006(16)
C26 0.0164(18) 0.019(2) 0.017(2) 0.0031(18) -0.0021(17) 0.0019(16)
C27 0.0158(17) 0.0129(18) 0.0059(17) 0.0040(16) 0.0010(16) 0.0027(15)
N28 0.0102(14) 0.0172(16) 0.0123(15) -0.0013(14) -0.0016(14) -0.0009(12)
C29 0.0115(17) 0.0128(19) 0.0128(19) -0.0025(17) -0.0026(16) -0.0006(14)
C30 0.0123(17) 0.015(2) 0.019(2) -0.0007(19) 0.0018(16) 0.0020(15)
C31 0.0163(18) 0.024(2) 0.013(2) 0.0034(18) 0.0029(17) -0.0064(16)
C32 0.019(2) 0.016(2) 0.021(2) 0.0062(19) -0.0035(18) -0.0016(15)
C33 0.0156(18) 0.017(2) 0.024(2) -0.0040(19) 0.0031(18) 0.0034(16)
C34 0.0138(17) 0.020(2) 0.0108(19) -0.0007(17) 0.0035(16) 0.0001(15)
C35 0.0131(17) 0.0161(19) 0.0084(18) -0.0006(17) -0.0002(16) -0.0004(14)
N36 0.0085(15) 0.022(2) 0.0140(18) -0.0033(16) -0.0028(14) -0.0014(13)
O41 0.016(2) 0.052(3) 0.015(2) 0.000 0.000 -0.009(2)

loop_
_atom_type_symbol
_atom_type_description
_atom_type_scat_dispersion_real
_atom_type_scat_dispersion_imag
_atom_type_scat_source
C C 0.0033 0.0000 'International Tables Vol C Tables 4.2.6.8 and 6.1.1.4'
H H 0.0000 0.0000 'International Tables Vol C Tables 4.2.6.8 and 6.1.1.4'
N N 0.0061 0.0000 'International Tables Vol C Tables 4.2.6.8 and 6.1.1.4'
O O 0.0106 0.0000 'International Tables Vol C Tables 4.2.6.8 and 6.1.1.4'

loop_
_geom_angle_atom_site_label_1
_geom_angle_atom_site_label_2
_geom_angle_atom_site_label_3
_geom_angle
C2 C1 C12 120.9(3)
C1 C2 C3 119.9(3)
C1 C2 C15 120.6(3)
C3 C2 C15 119.5(3)
C4 C3 C2 120.9(3)
C3 C4 C11 121.2(4)
C6 C5 C14 120.9(4)
C5 C6 C7 120.1(3)
C8 C7 C6 120.8(3)
C7 C8 C13 121.3(4)
C12 C9 C13 121.9(3)
C11 C10 C14 121.7(3)
C10 C11 C4 122.0(3)
C10 C11 C12 119.1(3)
C4 C11 C12 118.9(3)
C9 C12 C11 119.2(3)
C9 C12 C1 122.6(3)
C11 C12 C1 118.1(3)
C9 C13 C8 123.1(3)
C9 C13 C14 119.1(3)
C8 C13 C14 117.8(3)
C10 C14 C5 121.9(3)
C10 C14 C13 118.9(3)
C5 C14 C13 119.1(3)
C2 C15 C16 115.2(3)
O18 C16 O17 124.1(3)
O18 C16 C15 118.9(3)
O17 C16 C15 117.0(3)
C22 C21 C26 119.1(3)
C22 C21 C27 118.9(3)
C26 C21 C27 121.8(3)
C23 C22 C21 120.7(4)
C24 C23 C22 120.5(4)
C23 C24 C25 119.7(3)
C24 C25 C26 120.4(4)
C21 C26 C25 119.7(4)
N28 C27 C21 112.1(3)
N28 C27 C35 109.8(3)
C21 C27 C35 112.8(3)
C30 C29 C34 119.0(3)
C30 C29 C35 119.4(3)
C34 C29 C35 121.4(3)
C29 C30 C31 121.1(3)
C30 C31 C32 119.8(3)
C31 C32 C33 119.4(3)
C34 C33 C32 120.5(3)
C33 C34 C29 120.2(3)
N36 C35 C29 115.1(3)
N36 C35 C27 109.4(3)
C29 C35 C27 107.2(3)

loop_
_geom_bond_atom_site_label_1
_geom_bond_atom_site_label_2
_geom_bond_distance
C1 C2 1.367(4)
C1 C12 1.442(4)
C2 C3 1.426(5)
C2 C15 1.509(4)
C3 C4 1.355(5)
C4 C11 1.420(4)
C5 C6 1.360(5)
C5 C14 1.426(4)
C6 C7 1.418(5)
C7 C8 1.356(5)
C8 C13 1.429(5)
C9 C12 1.387(5)
C9 C13 1.403(5)
C10 C11 1.399(5)
C10 C14 1.400(5)
C11 C12 1.436(5)
C13 C14 1.433(5)
C15 C16 1.534(5)
C16 O18 1.246(4)
C16 O17 1.268(4)
C21 C22 1.390(5)
C21 C26 1.394(5)
C21 C27 1.512(4)
C22 C23 1.380(5)
C23 C24 1.377(5)
C24 C25 1.382(5)
C25 C26 1.398(5)
C27 N28 1.496(4)
C27 C35 1.545(4)
C29 C30 1.383(5)
C29 C34 1.388(4)
C29 C35 1.523(5)
C30 C31 1.385(5)
C31 C32 1.386(5)
C32 C33 1.387(5)
C33 C34 1.385(5)
C35 N36 1.479(4)
